data_7056925
loop_
_publ_author_name
'Thakur, Neha'
'Pandey, Mrituanjay D.'
'Pandey, Rampal'

_publ_section_title
;
 A uniquely fabricated Cu(ii)-metallacycle as a reusable highly sensitive
 dual-channel and practically functional metalloreceptor for Fe3+ and Ca2+
 ions: an inorganic site of cation detection
;
_journal_issue 5
_journal_name_full 'New Journal of Chemistry'
_journal_page_first 3582
_journal_paper_doi 10.1039/C7NJ03294C
_journal_volume 42
_journal_year 2018
_chemical_formula_sum 'C10 H14 Cu N2 O7 S2'
_chemical_formula_weight 401.89
_space_group_IT_number 2
_space_group_name_Hall '-P 1'
_space_group_name_H-M_alt 'P -1'
_symmetry_cell_setting triclinic
_symmetry_Int_Tables_number 2
_symmetry_space_group_name_Hall '-P 1'
_symmetry_space_group_name_H-M 'P -1'
_atom_sites_solution_hydrogens geom
_atom_sites_solution_primary direct
_atom_sites_solution_secondary difmap
_audit_creation_method SHELXL-97
_audit_update_record
;
2016-09-22 deposited with the CCDC.
2018-01-22 downloaded from the CCDC.
;
_cell_angle_alpha 66.533(13)
_cell_angle_beta 80.57(3)
_cell_angle_gamma 81.58(3)
_cell_formula_units_Z 2
_cell_length_a 7.2021(13)
_cell_length_b 9.469(3)
_cell_length_c 11.699(3)
_cell_measurement_reflns_used 340
_cell_measurement_temperature 277(2)
_cell_measurement_theta_max 28.20
_cell_measurement_theta_min 2.11
_cell_volume 719.0(3)
_computing_structure_refinement 'SHELXL-97 (Sheldrick, 1997)'
_computing_structure_solution 'SHELXS-97 (Sheldrick, 1990)'
_diffrn_ambient_temperature 277(2)
_diffrn_measured_fraction_theta_full 0.963
_diffrn_measured_fraction_theta_max 0.963
_diffrn_measurement_device_type 'Rigaku ip'
_diffrn_measurement_method '\f and \w'
_diffrn_radiation_monochromator graphite
_diffrn_radiation_type MoK\a
_diffrn_radiation_wavelength 0.71073
_diffrn_reflns_av_R_equivalents 0.0867
_diffrn_reflns_av_sigmaI/netI 0.1215
_diffrn_reflns_limit_h_max 8
_diffrn_reflns_limit_h_min -8
_diffrn_reflns_limit_k_max 11
_diffrn_reflns_limit_k_min -11
_diffrn_reflns_limit_l_max 13
_diffrn_reflns_limit_l_min -13
_diffrn_reflns_number 5282
_diffrn_reflns_theta_full 25.00
_diffrn_reflns_theta_max 25.00
_diffrn_reflns_theta_min 3.27
_diffrn_source 'fine-focus sealed tube'
_exptl_absorpt_coefficient_mu 1.845
_exptl_absorpt_correction_T_max 0.7190
_exptl_absorpt_correction_T_min 0.5998
_exptl_absorpt_correction_type multi-scan
_exptl_absorpt_process_details 'SADABS v. 2.03 (Sheldrick, 2008)'
_exptl_crystal_colour Blue
_exptl_crystal_density_diffrn 1.856
_exptl_crystal_density_method 'not measured'
_exptl_crystal_description Block
_exptl_crystal_F_000 410
_exptl_crystal_size_max 0.6
_exptl_crystal_size_mid 0.4
_exptl_crystal_size_min 0.2
_refine_diff_density_max 1.001
_refine_diff_density_min -0.935
_refine_diff_density_rms 0.163
_refine_ls_extinction_method none
_refine_ls_goodness_of_fit_ref 1.042
_refine_ls_hydrogen_treatment none
_refine_ls_matrix_type full
_refine_ls_number_parameters 199
_refine_ls_number_reflns 2440
_refine_ls_number_restraints 0
_refine_ls_restrained_S_all 1.042
_refine_ls_R_factor_all 0.0716
_refine_ls_R_factor_gt 0.0627
_refine_ls_shift/su_max 0.025
_refine_ls_shift/su_mean 0.010
_refine_ls_structure_factor_coef Fsqd
_refine_ls_weighting_details 'calc w=1/[\s^2^(Fo^2^)+(0.1289P)^2^+0.2290P] where P=(Fo^2^+2Fc^2^)/3'
_refine_ls_weighting_scheme calc
_refine_ls_wR_factor_gt 0.1744
_refine_ls_wR_factor_ref 0.2029
_reflns_number_gt 2042
_reflns_number_total 2440
_reflns_threshold_expression >2sigma(I)
_cod_data_source_file c7nj03294c2.cif
_cod_data_source_block 4
_cod_depositor_comments 'Adding full bibliography for 7056923--7056926.cif.'
_cod_database_code 7056925

loop_
_symmetry_equiv_pos_as_xyz
'x, y, z'
'-x, -y, -z'

loop_
_atom_site_label
_atom_site_type_symbol
_atom_site_fract_x
_atom_site_fract_y
_atom_site_fract_z
_atom_site_U_iso_or_equiv
_atom_site_adp_type
_atom_site_occupancy
_atom_site_symmetry_multiplicity
_atom_site_calc_flag
_atom_site_refinement_flags
Cu1 Cu 0.77626(9) 0.05293(6) 0.16456(5) 0.0250(3) Uani 1 1 d .
S2 S 1.14149(19) -0.15716(14) 0.13232(12) 0.0254(4) Uani 1 1 d .
S1 S 0.7266(2) 0.35776(16) 0.23147(15) 0.0370(4) Uani 1 1 d .
O5 O 0.6531(6) -0.1817(5) 0.2322(4) 0.0429(11) Uani 1 1 d .
H5A H 0.7369 -0.2494 0.2262 0.052 Uiso 1 1 d R
H5B H 0.5592 -0.1710 0.1939 0.052 Uiso 1 1 d R
O1 O 1.0276(5) -0.0528(4) 0.1908(3) 0.0292(9) Uani 1 1 d .
O4 O 1.2185(6) -0.0564(4) 0.0039(4) 0.0364(10) Uani 1 1 d .
O2 O 1.2996(6) -0.2327(5) 0.2056(4) 0.0399(11) Uani 1 1 d .
O3 O 1.0246(6) -0.2680(4) 0.1298(4) 0.0395(10) Uani 1 1 d .
N1 N 0.7623(7) 0.0473(5) 0.3387(4) 0.0280(10) Uani 1 1 d .
N2 N 0.5479(6) 0.2070(5) 0.1358(4) 0.0248(9) Uani 1 1 d .
C6 C 0.5339(8) 0.3307(5) 0.1686(5) 0.0250(11) Uani 1 1 d .
C5 C 0.7413(8) 0.1780(6) 0.3617(5) 0.0304(12) Uani 1 1 d .
C7 C 0.3809(9) 0.4358(6) 0.1497(5) 0.0322(13) Uani 1 1 d .
H7 H 0.3747 0.5199 0.1727 0.039 Uiso 1 1 calc R
C4 C 0.7345(10) 0.1771(8) 0.4806(6) 0.0440(16) Uani 1 1 d .
H4 H 0.7190 0.2695 0.4928 0.053 Uiso 1 1 calc R
C9 C 0.2458(9) 0.2892(6) 0.0642(6) 0.0348(13) Uani 1 1 d .
H9 H 0.1481 0.2725 0.0292 0.042 Uiso 1 1 calc R
C2 C 0.7694(10) -0.0968(8) 0.5594(6) 0.0448(16) Uani 1 1 d .
H2 H 0.7790 -0.1925 0.6256 0.054 Uiso 1 1 calc R
C1 C 0.7740(9) -0.0894(7) 0.4376(6) 0.0383(14) Uani 1 1 d .
H1 H 0.7853 -0.1808 0.4239 0.046 Uiso 1 1 calc R
C8 C 0.2331(8) 0.4166(6) 0.0955(6) 0.0360(14) Uani 1 1 d .
H8 H 0.1278 0.4883 0.0806 0.043 Uiso 1 1 calc R
C10 C 0.4041(9) 0.1883(6) 0.0854(5) 0.0337(13) Uani 1 1 d .
H10 H 0.4124 0.1028 0.0639 0.040 Uiso 1 1 calc R
C3 C 0.7509(10) 0.0364(8) 0.5823(5) 0.0452(16) Uani 1 1 d .
H3 H 0.7493 0.0327 0.6631 0.054 Uiso 1 1 calc R
O6 O 0.3386(19) 0.4855(11) 0.4559(11) 0.173(5) Uani 1 1 d .
H6A H 0.2540 0.4979 0.5066 0.207 Uiso 1 1 d R
H6B H 0.4065 0.4017 0.4978 0.207 Uiso 1 1 d R
O7 O 0.035(3) 0.4823(17) 0.3806(15) 0.269(10) Uani 1 1 d .
H7A H 0.1398 0.5215 0.3497 0.323 Uiso 1 1 d R
H7B H -0.0459 0.5463 0.3231 0.323 Uiso 1 1 d R

loop_
_atom_site_aniso_label
_atom_site_aniso_U_11
_atom_site_aniso_U_22
_atom_site_aniso_U_33
_atom_site_aniso_U_23
_atom_site_aniso_U_13
_atom_site_aniso_U_12
Cu1 0.0263(5) 0.0280(4) 0.0230(5) -0.0137(3) -0.0045(3) 0.0040(3)
S2 0.0248(8) 0.0290(7) 0.0272(7) -0.0161(5) -0.0083(6) 0.0047(5)
S1 0.0384(9) 0.0319(8) 0.0463(9) -0.0166(6) -0.0152(7) -0.0043(6)
O5 0.036(2) 0.045(2) 0.052(3) -0.022(2) -0.007(2) -0.0053(19)
O1 0.028(2) 0.0367(19) 0.031(2) -0.0234(16) -0.0060(17) 0.0058(16)
O4 0.039(3) 0.043(2) 0.030(2) -0.0205(18) -0.0026(19) 0.0046(18)
O2 0.037(2) 0.040(2) 0.047(3) -0.0174(19) -0.023(2) 0.0070(18)
O3 0.036(2) 0.035(2) 0.056(3) -0.0260(19) -0.010(2) -0.0006(18)
N1 0.028(3) 0.032(2) 0.023(2) -0.0128(18) -0.0037(19) 0.0056(19)
N2 0.024(2) 0.031(2) 0.023(2) -0.0132(17) -0.0040(18) -0.0002(18)
C6 0.026(3) 0.024(2) 0.024(3) -0.010(2) -0.001(2) -0.001(2)
C5 0.026(3) 0.038(3) 0.032(3) -0.017(2) -0.008(2) -0.001(2)
C7 0.038(3) 0.029(3) 0.031(3) -0.013(2) -0.002(3) -0.001(2)
C4 0.042(4) 0.062(4) 0.044(4) -0.038(3) -0.008(3) 0.000(3)
C9 0.032(3) 0.037(3) 0.040(3) -0.018(2) -0.013(3) 0.005(2)
C2 0.044(4) 0.056(4) 0.026(3) -0.005(3) -0.006(3) -0.007(3)
C1 0.043(4) 0.041(3) 0.029(3) -0.012(2) -0.009(3) 0.005(3)
C8 0.027(3) 0.035(3) 0.040(3) -0.010(3) -0.009(3) 0.008(2)
C10 0.040(3) 0.033(3) 0.031(3) -0.015(2) -0.009(3) -0.001(2)
C3 0.046(4) 0.076(4) 0.020(3) -0.027(3) -0.002(3) -0.005(3)
O6 0.209(12) 0.121(7) 0.181(12) -0.087(8) 0.062(10) -0.008(8)
O7 0.35(3) 0.167(12) 0.230(18) -0.013(11) -0.013(18) -0.061(15)

loop_
_atom_type_symbol
_atom_type_description
_atom_type_scat_dispersion_real
_atom_type_scat_dispersion_imag
_atom_type_scat_source
C C 0.0033 0.0016 'International Tables Vol C Tables 4.2.6.8 and 6.1.1.4'
H H 0.0000 0.0000 'International Tables Vol C Tables 4.2.6.8 and 6.1.1.4'
Cu Cu 0.3201 1.2651 'International Tables Vol C Tables 4.2.6.8 and 6.1.1.4'
N N 0.0061 0.0033 'International Tables Vol C Tables 4.2.6.8 and 6.1.1.4'
O O 0.0106 0.0060 'International Tables Vol C Tables 4.2.6.8 and 6.1.1.4'
S S 0.1246 0.1234 'International Tables Vol C Tables 4.2.6.8 and 6.1.1.4'

loop_
_geom_angle_atom_site_label_1
_geom_angle_atom_site_label_2
_geom_angle_atom_site_label_3
_geom_angle
_geom_angle_site_symmetry_1
_geom_angle_site_symmetry_3
O1 Cu1 O4 95.45(17) . 2_755
O1 Cu1 N1 85.90(17) . .
O4 Cu1 N1 178.13(18) 2_755 .
O1 Cu1 N2 165.64(17) . .
O4 Cu1 N2 89.58(17) 2_755 .
N1 Cu1 N2 89.41(18) . .
O1 Cu1 O5 89.93(16) . .
O4 Cu1 O5 85.35(17) 2_755 .
N1 Cu1 O5 93.36(17) . .
N2 Cu1 O5 103.90(17) . .
O3 S2 O2 112.0(2) . .
O3 S2 O4 111.9(3) . .
O2 S2 O4 108.4(3) . .
O3 S2 O1 110.3(2) . .
O2 S2 O1 107.3(2) . .
O4 S2 O1 106.8(2) . .
C6 S1 C5 99.3(2) . .
Cu1 O5 H5A 110.5 . .
Cu1 O5 H5B 109.0 . .
H5A O5 H5B 114.9 . .
S2 O1 Cu1 130.1(2) . .
S2 O4 Cu1 135.3(3) . 2_755
C5 N1 C1 117.9(5) . .
C5 N1 Cu1 121.8(4) . .
C1 N1 Cu1 120.3(4) . .
C10 N2 C6 118.4(5) . .
C10 N2 Cu1 120.4(4) . .
C6 N2 Cu1 121.2(4) . .
C7 C6 N2 121.9(5) . .
C7 C6 S1 119.8(4) . .
N2 C6 S1 118.2(4) . .
N1 C5 C4 122.8(5) . .
N1 C5 S1 117.8(4) . .
C4 C5 S1 119.4(4) . .
C6 C7 C8 119.3(5) . .
C6 C7 H7 120.3 . .
C8 C7 H7 120.3 . .
C5 C4 C3 119.4(6) . .
C5 C4 H4 120.3 . .
C3 C4 H4 120.3 . .
C10 C9 C8 118.8(5) . .
C10 C9 H9 120.6 . .
C8 C9 H9 120.6 . .
C3 C2 C1 120.4(6) . .
C3 C2 H2 119.8 . .
C1 C2 H2 119.8 . .
N1 C1 C2 121.6(6) . .
N1 C1 H1 119.2 . .
C2 C1 H1 119.2 . .
C9 C8 C7 118.8(5) . .
C9 C8 H8 120.6 . .
C7 C8 H8 120.6 . .
N2 C10 C9 122.8(5) . .
N2 C10 H10 118.6 . .
C9 C10 H10 118.6 . .
C2 C3 C4 117.9(5) . .
C2 C3 H3 121.1 . .
C4 C3 H3 121.1 . .
H6A O6 H6B 105.3 . .
H7A O7 H7B 102.6 . .

loop_
_geom_bond_atom_site_label_1
_geom_bond_atom_site_label_2
_geom_bond_distance
_geom_bond_site_symmetry_2
Cu1 O1 1.944(4) .
Cu1 O4 1.952(4) 2_755
Cu1 N1 2.003(5) .
Cu1 N2 2.009(4) .
Cu1 O5 2.301(4) .
S2 O3 1.450(4) .
S2 O2 1.461(4) .
S2 O4 1.489(4) .
S2 O1 1.495(4) .
S1 C6 1.767(6) .
S1 C5 1.779(6) .
O5 H5A 0.8298 .
O5 H5B 0.8433 .
O4 Cu1 1.952(4) 2_755
N1 C5 1.350(7) .
N1 C1 1.352(7) .
N2 C10 1.338(7) .
N2 C6 1.356(6) .
C6 C7 1.355(8) .
C5 C4 1.380(9) .
C7 C8 1.392(8) .
C7 H7 0.9300 .
C4 C3 1.393(9) .
C4 H4 0.9300 .
C9 C10 1.364(8) .
C9 C8 1.381(8) .
C9 H9 0.9300 .
C2 C3 1.374(10) .
C2 C1 1.394(9) .
C2 H2 0.9300 .
C1 H1 0.9300 .
C8 H8 0.9300 .
C10 H10 0.9300 .
C3 H3 0.9300 .
O6 H6A 0.8086 .
O6 H6B 0.8745 .
O7 H7A 0.8500 .
O7 H7B 0.9277 .
